data_2218801
loop_
_publ_author_name
'Wei, Chang-Mei'

_publ_section_title
;
 8-Quinolylguanidinium chloride
;
_journal_coeditor_code RZ2213
_journal_issue 7
_journal_name_full 'Acta Crystallographica Section E'
_journal_page_first o1244
_journal_paper_doi 10.1107/S1600536808013640
_journal_volume 64
_journal_year 2008
_chemical_formula_iupac 'C10 H11 N4 +, Cl -'
_chemical_formula_moiety 'C10 H11 N4 +, Cl -'
_chemical_formula_sum 'C10 H11 Cl N4'
_chemical_formula_weight 222.68
_chemical_melting_point_gt 533
_chemical_melting_point_lt 534
_chemical_name_systematic
;
 8-quinolylguanidine monohydrochloride
;
_space_group_IT_number 19
_symmetry_cell_setting orthorhombic
_symmetry_space_group_name_Hall 'P 2ac 2ab'
_symmetry_space_group_name_H-M 'P 21 21 21'
_atom_sites_solution_hydrogens geom
_atom_sites_solution_primary direct
_atom_sites_solution_secondary difmap
_cell_angle_alpha 90.00
_cell_angle_beta 90.00
_cell_angle_gamma 90.00
_cell_formula_units_Z 4
_cell_length_a 8.7410(17)
_cell_length_b 9.0230(18)
_cell_length_c 13.942(3)
_cell_measurement_reflns_used 25
_cell_measurement_temperature 293(2)
_cell_measurement_theta_max 25.64
_cell_measurement_theta_min 2.11
_cell_volume 1099.6(4)
_computing_cell_refinement 'XSCANS (Bruker, 2000)'
_computing_data_collection 'XSCANS (Bruker, 2000)'
_computing_data_reduction 'SHELXTL (Sheldrick, 2008)'
_computing_molecular_graphics 'SHELXTL (Sheldrick, 2008)'
_computing_publication_material 'SHELXL97 (Sheldrick, 2008)'
_computing_structure_refinement 'SHELXL97 (Sheldrick, 2008)'
_computing_structure_solution 'SHELXS97 (Sheldrick, 2008)'
_diffrn_ambient_temperature 293(2)
_diffrn_measured_fraction_theta_full 1.000
_diffrn_measured_fraction_theta_max 1.000
_diffrn_measurement_device_type 'Siemens P4'
_diffrn_measurement_method '2\q/\w scans'
_diffrn_radiation_monochromator graphite
_diffrn_radiation_source 'fine-focus sealed tube'
_diffrn_radiation_type MoK\a
_diffrn_radiation_wavelength 0.71073
_diffrn_reflns_av_R_equivalents 0.0301
_diffrn_reflns_av_sigmaI/netI 0.0305
_diffrn_reflns_limit_h_max 11
_diffrn_reflns_limit_h_min -11
_diffrn_reflns_limit_k_max 11
_diffrn_reflns_limit_k_min -11
_diffrn_reflns_limit_l_max 17
_diffrn_reflns_limit_l_min -17
_diffrn_reflns_number 3398
_diffrn_reflns_theta_full 26.99
_diffrn_reflns_theta_max 26.99
_diffrn_reflns_theta_min 2.69
_diffrn_standards_decay_% 2.12
_diffrn_standards_interval_count 97
_diffrn_standards_number 3
_exptl_absorpt_coefficient_mu 0.319
_exptl_absorpt_correction_T_max 0.9688
_exptl_absorpt_correction_T_min 0.9389
_exptl_absorpt_correction_type multi-scan
_exptl_absorpt_process_details '(XPREP in SHELXTL; Sheldrick, 2008)'
_exptl_crystal_colour yellow
_exptl_crystal_density_diffrn 1.345
_exptl_crystal_density_method 'not measured'
_exptl_crystal_description block
_exptl_crystal_F_000 464
_exptl_crystal_size_max 0.20
_exptl_crystal_size_mid 0.20
_exptl_crystal_size_min 0.20
_refine_diff_density_max 0.175
_refine_diff_density_min -0.276
_refine_ls_abs_structure_details 'Flack (1983), 500 Friedel pairs'
_refine_ls_abs_structure_Flack 0.02(10)
_refine_ls_extinction_method none
_refine_ls_goodness_of_fit_ref 0.990
_refine_ls_hydrogen_treatment constr
_refine_ls_matrix_type full
_refine_ls_number_parameters 136
_refine_ls_number_reflns 2398
_refine_ls_number_restraints 0
_refine_ls_restrained_S_all 0.990
_refine_ls_R_factor_all 0.0620
_refine_ls_R_factor_gt 0.0616
_refine_ls_shift/su_max 0.001
_refine_ls_shift/su_mean 0.000
_refine_ls_structure_factor_coef Fsqd
_refine_ls_weighting_details 'calc w=1/[\s^2^(Fo^2^)+(0.0513P)^2^+0.5850P] where P=(Fo^2^+2Fc^2^)/3'
_refine_ls_weighting_scheme calc
_refine_ls_wR_factor_gt 0.1074
_refine_ls_wR_factor_ref 0.1078
_reflns_number_gt 2340
_reflns_number_total 2398
_reflns_threshold_expression >2sigma(I)
_cod_data_source_file rz2213.cif
_cod_data_source_block I
_cod_depositor_comments
;
The following automatic conversions were performed:
'_symmetry_cell_setting' value 'Orthorhombic' changed to 'orthorhombic'
according to '/home/saulius/struct/CIF-dictionaries/cif_core.dic'
dictionary named 'cif_core.dic' version 2.4.1 from 2010-06-29.

Automatic conversion script
Id: cif_fix_enum 1527 2010-12-29 10:47:43Z saulius 

The following automatic conversions were performed:

'_symmetry_cell_setting' value 'Orthorhombic' changed to
'orthorhombic' according to
/home/saulius/struct/CIF-dictionaries/cif_core.dic dictionary named
'cif_core.dic' version 2.4.1 from 2010-06-29.

Automatic conversion script
Id: cif_fix_values 1715 2011-07-08 13:25:40Z adriana 
;
_cod_original_sg_symbol_H-M P2(1)2(1)2(1)
_cod_database_code 2218801
_cod_database_fobs_code 2218801

loop_
_symmetry_equiv_pos_as_xyz
'x, y, z'
'-x+1/2, -y, z+1/2'
'-x, y+1/2, -z+1/2'
'x+1/2, -y+1/2, -z'

loop_
_atom_site_type_symbol
_atom_site_label
_atom_site_fract_x
_atom_site_fract_y
_atom_site_fract_z
_atom_site_U_iso_or_equiv
_atom_site_adp_type
_atom_site_calc_flag
_atom_site_refinement_flags
_atom_site_occupancy
Cl Cl1 0.87040(9) 0.86783(8) 0.66733(5) 0.04274(19) Uani d . 1
N N1 0.7592(3) 0.9935(3) 0.97479(18) 0.0385(5) Uani d . 1
H H1A 0.7204 1.0096 1.0305 0.046 Uiso calc R 1
N N2 0.8958(3) 1.1997(3) 0.99486(19) 0.0470(6) Uani d . 1
H H2A 0.8569 1.2079 1.0513 0.056 Uiso calc R 1
H H2B 0.9600 1.2646 0.9745 0.056 Uiso calc R 1
N N3 0.9244(3) 1.0767(3) 0.85594(17) 0.0424(6) Uani d . 1
H H3A 0.9918 1.1397 0.8371 0.051 Uiso calc R 1
H H3B 0.8995 1.0037 0.8195 0.051 Uiso calc R 1
N N4 0.4631(3) 0.9657(3) 0.90750(19) 0.0424(6) Uani d . 1
C C1 0.7557(4) 0.6150(4) 0.8683(2) 0.0451(7) Uani d . 1
H H1 0.8235 0.5370 0.8586 0.054 Uiso calc R 1
C C2 0.6087(3) 0.6031(3) 0.8407(2) 0.0435(7) Uani d . 1
H H2 0.5741 0.5145 0.8144 0.052 Uiso calc R 1
C C3 0.5062(4) 0.7226(3) 0.8511(2) 0.0437(7) Uani d . 1
C C4 0.3507(4) 0.7159(3) 0.8217(2) 0.0455(7) Uani d . 1
H H4A 0.3118 0.6310 0.7929 0.055 Uiso calc R 1
C C5 0.2599(4) 0.8362(3) 0.8366(2) 0.0479(7) Uani d . 1
H H5 0.1583 0.8351 0.8169 0.057 Uiso calc R 1
C C6 0.3210(4) 0.9621(4) 0.8819(2) 0.0463(7) Uani d . 1
H H6 0.2585 1.0436 0.8936 0.056 Uiso calc R 1
C C7 0.5564(4) 0.8547(4) 0.8952(2) 0.0426(7) Uani d . 1
C C8 0.7119(3) 0.8643(4) 0.92611(19) 0.0398(6) Uani d . 1
C C9 0.8061(4) 0.7491(3) 0.9126(2) 0.0434(7) Uani d . 1
H H9 0.9072 0.7566 0.9327 0.052 Uiso calc R 1
C C10 0.8584(3) 1.0921(3) 0.9418(2) 0.0392(6) Uani d . 1

loop_
_atom_site_aniso_label
_atom_site_aniso_U_11
_atom_site_aniso_U_22
_atom_site_aniso_U_33
_atom_site_aniso_U_12
_atom_site_aniso_U_13
_atom_site_aniso_U_23
Cl1 0.0583(4) 0.0381(3) 0.0318(3) 0.0130(3) -0.0029(3) 0.0014(3)
N1 0.0418(13) 0.0343(12) 0.0395(12) -0.0066(10) -0.0012(10) -0.0012(10)
N2 0.0490(15) 0.0475(15) 0.0445(14) -0.0093(13) 0.0009(12) -0.0055(12)
N3 0.0438(14) 0.0413(13) 0.0420(14) -0.0112(11) 0.0029(10) -0.0047(10)
N4 0.0424(14) 0.0408(14) 0.0440(14) -0.0057(11) -0.0028(11) 0.0004(11)
C1 0.0506(17) 0.0380(17) 0.0468(15) -0.0019(15) 0.0020(13) -0.0019(13)
C2 0.0483(17) 0.0376(15) 0.0446(15) -0.0059(12) 0.0004(14) -0.0005(13)
C3 0.0496(17) 0.0398(16) 0.0418(17) -0.0083(13) 0.0030(13) -0.0009(13)
C4 0.0478(17) 0.0423(15) 0.0464(16) -0.0071(13) -0.0045(15) 0.0004(13)
C5 0.0498(17) 0.0454(17) 0.0485(16) -0.0079(14) -0.0006(16) 0.0026(15)
C6 0.0493(17) 0.0444(17) 0.0452(17) -0.0024(14) 0.0000(14) -0.0008(13)
C7 0.0456(16) 0.0396(16) 0.0426(15) -0.0060(14) 0.0010(12) 0.0002(14)
C8 0.0455(15) 0.0357(14) 0.0382(14) -0.0090(14) -0.0028(12) 0.0011(13)
C9 0.0460(16) 0.0379(15) 0.0462(16) -0.0013(14) 0.0020(13) -0.0006(13)
C10 0.0387(15) 0.0367(14) 0.0423(14) -0.0079(12) -0.0001(13) -0.0009(11)

loop_
_atom_type_symbol
_atom_type_description
_atom_type_scat_dispersion_real
_atom_type_scat_dispersion_imag
_atom_type_scat_source
C C 0.0033 0.0016 'International Tables Vol C Tables 4.2.6.8 and 6.1.1.4'
H H 0.0000 0.0000 'International Tables Vol C Tables 4.2.6.8 and 6.1.1.4'
N N 0.0061 0.0033 'International Tables Vol C Tables 4.2.6.8 and 6.1.1.4'
Cl Cl 0.1484 0.1585 'International Tables Vol C Tables 4.2.6.8 and 6.1.1.4'

loop_
_geom_angle_atom_site_label_1
_geom_angle_atom_site_label_2
_geom_angle_atom_site_label_3
_geom_angle
_geom_angle_publ_flag
C10 N1 C8 125.4(3) yes
C10 N1 H1A 117.3 ?
C8 N1 H1A 117.3 ?
C10 N2 H2A 120.0 ?
C10 N2 H2B 120.0 ?
H2A N2 H2B 120.0 ?
C10 N3 H3A 120.0 ?
C10 N3 H3B 120.0 ?
H3A N3 H3B 120.0 ?
C6 N4 C7 123.1(3) yes
C2 C1 C9 119.0(3) yes
C2 C1 H1 120.5 ?
C9 C1 H1 120.5 ?
C1 C2 C3 121.1(3) yes
C1 C2 H2 119.4 ?
C3 C2 H2 119.4 ?
C2 C3 C7 119.5(3) yes
C2 C3 C4 123.1(3) yes
C7 C3 C4 117.3(3) yes
C5 C4 C3 118.7(3) yes
C5 C4 H4A 120.6 ?
C3 C4 H4A 120.6 ?
C4 C5 C6 119.5(3) yes
C4 C5 H5 120.3 ?
C6 C5 H5 120.3 ?
N4 C6 C5 120.6(3) yes
N4 C6 H6 119.7 ?
C5 C6 H6 119.7 ?
N4 C7 C3 120.8(3) yes
N4 C7 C8 120.6(3) yes
C3 C7 C8 118.6(3) yes
C9 C8 N1 121.9(3) yes
C9 C8 C7 119.7(3) yes
N1 C8 C7 118.3(3) yes
C8 C9 C1 122.0(3) yes
C8 C9 H9 119.0 ?
C1 C9 H9 119.0 ?
N2 C10 N1 118.8(3) yes
N2 C10 N3 119.5(3) yes
N1 C10 N3 121.6(3) yes

loop_
_geom_bond_atom_site_label_1
_geom_bond_atom_site_label_2
_geom_bond_distance
_geom_bond_publ_flag
N1 C10 1.324(4) yes
N1 C8 1.411(4) yes
N1 H1A 0.8600 ?
N2 C10 1.263(4) yes
N2 H2A 0.8600 ?
N2 H2B 0.8600 ?
N3 C10 1.337(4) yes
N3 H3A 0.8600 ?
N3 H3B 0.8600 ?
N4 C6 1.293(4) yes
N4 C7 1.303(4) yes
C1 C2 1.345(5) yes
C1 C9 1.429(4) yes
C1 H1 0.9300 ?
C2 C3 1.410(4) yes
C2 H2 0.9300 ?
C3 C7 1.411(4) yes
C3 C4 1.420(4) yes
C4 C5 1.361(4) yes
C4 H4A 0.9300 ?
C5 C6 1.406(4) yes
C5 H5 0.9300 ?
C6 H6 0.9300 ?
C7 C8 1.429(4) yes
C8 C9 1.339(5) yes
C9 H9 0.9300 ?

loop_
_geom_hbond_atom_site_label_D
_geom_hbond_atom_site_label_H
_geom_hbond_atom_site_label_A
_geom_hbond_site_symmetry_A
_geom_hbond_distance_DH
_geom_hbond_distance_HA
_geom_hbond_distance_DA
_geom_hbond_angle_DHA
N1 H1A Cl1 2_675 0.86 2.34 3.171(3) 161.5
N2 H2A Cl1 2_675 0.86 2.65 3.401(3) 146.3
N2 H2B Cl1 3_756 0.86 2.64 3.405(3) 148.6
N3 H3A Cl1 3_756 0.86 2.39 3.198(3) 157.6
N3 H3B Cl1 . 0.86 2.46 3.269(3) 156.4

loop_
_cod_related_entry_id
_cod_related_entry_database
_cod_related_entry_code
1 ChemSpider 30655538
